data_7227989
loop_
_publ_author_name
'Hummel, Michael'
'Markiewicz, Marta'
'Stolte, Stefan'
'Noisternig, Michael Franz'
'Braun, Doris Elfriede'
'Gelbrich, Thomas'
'Griesser, Ulrich J.'
'Partl, Gabriel Julian'
'Naier, Benjamin Florian'
'Wurst, Klaus'
'Kr\"uger, Biljana'
'Kopacka, Holger'
'Laus, Gerhard'
'Huppertz, Hubert'
'Schottenberger, Herwig'

_publ_section_title
;
 Phase-out-compliant fluorosurfactants: Unique methimazolium derivatives
 including room temperature ionic liquids
;
_journal_name_full 'Green Chem.'
_journal_paper_doi 10.1039/C7GC00571G
_journal_year 2017
_chemical_formula_sum 'C20 H13 F26 I N2 S'
_chemical_formula_weight 934.28
_space_group_crystal_system triclinic
_space_group_IT_number 2
_space_group_name_Hall '-P 1'
_space_group_name_H-M_alt 'P -1'
_symmetry_space_group_name_Hall '-P 1'
_symmetry_space_group_name_H-M 'P -1'
_atom_sites_solution_hydrogens geom
_audit_creation_method SHELXL-2014/7
_audit_update_record
;
2015-08-03 deposited with the CCDC.
2017-04-03 downloaded from the CCDC.
;
_cell_angle_alpha 89.763(4)
_cell_angle_beta 87.419(4)
_cell_angle_gamma 77.726(3)
_cell_formula_units_Z 2
_cell_length_a 5.8881(3)
_cell_length_b 10.2741(7)
_cell_length_c 25.4810(10)
_cell_measurement_reflns_used 23346
_cell_measurement_temperature 233(2)
_cell_measurement_theta_max 25.0
_cell_measurement_theta_min 1.0
_cell_volume 1504.69(14)
_computing_data_collection COLLECT
_computing_data_reduction 'DENZO and SCALEPACK'
_computing_structure_refinement 'SHELXL-2014/7 (Sheldrick, 2014)'
_diffrn_ambient_temperature 233(2)
_diffrn_measured_fraction_theta_full 0.918
_diffrn_measured_fraction_theta_max 0.918
_diffrn_measurement_device_type 'Nonius KappaCCD'
_diffrn_measurement_method 'phi- and omega-scans'
_diffrn_radiation_type MoK\a
_diffrn_radiation_wavelength 0.71073
_diffrn_reflns_av_R_equivalents 0.0376
_diffrn_reflns_av_unetI/netI 0.0707
_diffrn_reflns_Laue_measured_fraction_full 0.918
_diffrn_reflns_Laue_measured_fraction_max 0.918
_diffrn_reflns_limit_h_max 6
_diffrn_reflns_limit_h_min -6
_diffrn_reflns_limit_k_max 10
_diffrn_reflns_limit_k_min -12
_diffrn_reflns_limit_l_max 30
_diffrn_reflns_limit_l_min -28
_diffrn_reflns_number 7370
_diffrn_reflns_point_group_measured_fraction_full 0.918
_diffrn_reflns_point_group_measured_fraction_max 0.918
_diffrn_reflns_theta_full 24.999
_diffrn_reflns_theta_max 24.999
_diffrn_reflns_theta_min 2.177
_exptl_absorpt_coefficient_mu 1.313
_exptl_absorpt_correction_type none
_exptl_crystal_colour colourless
_exptl_crystal_density_diffrn 2.062
_exptl_crystal_description prism
_exptl_crystal_F_000 900
_exptl_crystal_size_max 0.39
_exptl_crystal_size_mid 0.08
_exptl_crystal_size_min 0.03
_refine_diff_density_max 1.372
_refine_diff_density_min -0.699
_refine_diff_density_rms 0.105
_refine_ls_extinction_method none
_refine_ls_goodness_of_fit_ref 1.067
_refine_ls_hydrogen_treatment constr
_refine_ls_matrix_type full
_refine_ls_number_parameters 452
_refine_ls_number_reflns 4840
_refine_ls_number_restraints 0
_refine_ls_restrained_S_all 1.067
_refine_ls_R_factor_all 0.0917
_refine_ls_R_factor_gt 0.0589
_refine_ls_shift/su_max 0.000
_refine_ls_shift/su_mean 0.000
_refine_ls_structure_factor_coef Fsqd
_refine_ls_weighting_details 'w=1/[\s^2^(Fo^2^)+(0.0994P)^2^+0.0698P] where P=(Fo^2^+2Fc^2^)/3'
_refine_ls_weighting_scheme calc
_refine_ls_wR_factor_gt 0.1519
_refine_ls_wR_factor_ref 0.1684
_reflns_Friedel_coverage 0.000
_reflns_number_gt 3459
_reflns_number_total 4840
_reflns_threshold_expression 'I > 2\s(I)'
_cod_data_source_file c7gc00571g2.cif
_cod_data_source_block s406
_cod_database_code 7227989
_shelx_shelxl_version_number 2014/7
_shelx_space_group_comment
;
The symmetry employed for this shelxl refinement is uniquely defined
by the following loop, which should always be used as a source of
symmetry information in preference to the above space-group names.
They are only intended as comments.
;

loop_
_space_group_symop_operation_xyz
'x, y, z'
'-x, -y, -z'

loop_
_atom_site_label
_atom_site_type_symbol
_atom_site_fract_x
_atom_site_fract_y
_atom_site_fract_z
_atom_site_U_iso_or_equiv
_atom_site_adp_type
_atom_site_occupancy
_atom_site_site_symmetry_order
_atom_site_calc_flag
_atom_site_refinement_flags_posn
_atom_site_refinement_flags_adp
I1 I 0.31334(8) 0.21798(5) 0.05219(2) 0.0587(2) Uani 1 1 d . .
S1 S 0.2121(3) 0.39520(17) -0.10328(7) 0.0504(4) Uani 1 1 d . .
N2 N 0.1733(9) 0.1316(5) -0.0979(2) 0.0457(13) Uani 1 1 d . .
N1 N -0.0983(9) 0.2657(5) -0.05250(19) 0.0457(13) Uani 1 1 d . .
C1 C 0.0884(10) 0.2607(7) -0.0848(2) 0.0435(15) Uani 1 1 d . .
C2 C 0.0370(13) 0.0579(7) -0.0740(3) 0.0527(17) Uani 1 1 d . .
H2 H 0.0562 -0.0351 -0.0767 0.063 Uiso 1 1 calc R U
C3 C -0.1288(12) 0.1386(7) -0.0461(3) 0.0537(18) Uani 1 1 d . .
H3 H -0.2477 0.1128 -0.0254 0.064 Uiso 1 1 calc R U
C4 C -0.2295(11) 0.3860(7) -0.0252(3) 0.0567(18) Uani 1 1 d . .
H4A H -0.1743 0.3890 0.0100 0.085 Uiso 1 1 calc R U
H4B H -0.3936 0.3841 -0.0231 0.085 Uiso 1 1 calc R U
H4C H -0.2070 0.4644 -0.0444 0.085 Uiso 1 1 calc R U
C5 C 0.0671(15) 0.4445(10) -0.1647(4) 0.091(3) Uani 1 1 d . .
H5A H 0.1280 0.5191 -0.1795 0.110 Uiso 1 1 calc R U
H5B H 0.1119 0.3700 -0.1896 0.110 Uiso 1 1 calc R U
C6 C -0.1816(14) 0.4829(10) -0.1618(4) 0.081(3) Uani 1 1 d . .
H6A H -0.2283 0.5502 -0.1340 0.098 Uiso 1 1 calc R U
H6B H -0.2442 0.4051 -0.1515 0.098 Uiso 1 1 calc R U
C7 C -0.2916(15) 0.5380(9) -0.2116(3) 0.068(2) Uani 1 1 d . .
C8 C -0.3135(11) 0.4406(8) -0.2568(3) 0.0566(18) Uani 1 1 d . .
C9 C -0.4596(11) 0.4987(7) -0.3036(3) 0.0515(17) Uani 1 1 d . .
C10 C -0.4762(12) 0.3989(7) -0.3482(3) 0.0545(18) Uani 1 1 d . .
C11 C -0.6251(15) 0.4551(9) -0.3931(3) 0.070(2) Uani 1 1 d . .
C12 C -0.641(2) 0.3592(11) -0.4380(4) 0.089(3) Uani 1 1 d . .
C13 C 0.3854(11) 0.0790(7) -0.1306(3) 0.0542(17) Uani 1 1 d . .
H13A H 0.5098 0.0369 -0.1079 0.065 Uiso 1 1 calc R U
H13B H 0.4356 0.1531 -0.1487 0.065 Uiso 1 1 calc R U
C14 C 0.3488(11) -0.0231(7) -0.1715(3) 0.0549(18) Uani 1 1 d . .
H14A H 0.5007 -0.0692 -0.1865 0.066 Uiso 1 1 calc R U
H14B H 0.2757 -0.0898 -0.1540 0.066 Uiso 1 1 calc R U
C15 C 0.1998(11) 0.0388(7) -0.2152(3) 0.0498(17) Uani 1 1 d . .
C16 C 0.1727(12) -0.0616(7) -0.2581(3) 0.0527(17) Uani 1 1 d . .
C17 C 0.0318(11) -0.0047(7) -0.3059(3) 0.0503(17) Uani 1 1 d . .
C18 C 0.0124(12) -0.1058(8) -0.3492(3) 0.0548(18) Uani 1 1 d . .
C19 C -0.1324(16) -0.0500(9) -0.3951(3) 0.072(2) Uani 1 1 d . .
C20 C -0.1534(17) -0.1464(11) -0.4397(3) 0.078(2) Uani 1 1 d . .
F1 F -0.5108(9) 0.6052(6) -0.19660(19) 0.0932(16) Uani 1 1 d . .
F2 F -0.1782(8) 0.6297(5) -0.23345(17) 0.0767(13) Uani 1 1 d . .
F3 F -0.4140(8) 0.3458(5) -0.23418(18) 0.0759(12) Uani 1 1 d . .
F4 F -0.1009(7) 0.3803(5) -0.2742(2) 0.0854(14) Uani 1 1 d . .
F5 F -0.6735(7) 0.5492(5) -0.28532(16) 0.0798(14) Uani 1 1 d . .
F6 F -0.3674(9) 0.5949(5) -0.32439(18) 0.0831(14) Uani 1 1 d . .
F7 F -0.5637(11) 0.2995(6) -0.3273(2) 0.0996(17) Uani 1 1 d . .
F8 F -0.2625(9) 0.3456(6) -0.3673(2) 0.107(2) Uani 1 1 d . .
F9 F -0.8444(9) 0.5025(7) -0.3746(2) 0.122(2) Uani 1 1 d . .
F10 F -0.5509(14) 0.5559(7) -0.4138(2) 0.127(3) Uani 1 1 d . .
F11 F -0.7322(17) 0.2600(8) -0.4206(3) 0.160(3) Uani 1 1 d . .
F12 F -0.4438(14) 0.3103(10) -0.4600(3) 0.176(4) Uani 1 1 d . .
F13 F -0.7731(13) 0.4169(7) -0.4741(2) 0.130(2) Uani 1 1 d . .
F14 F 0.2896(9) 0.1376(5) -0.23842(17) 0.0831(14) Uani 1 1 d . .
F15 F -0.0159(7) 0.0981(5) -0.19644(16) 0.0744(13) Uani 1 1 d . .
F16 F 0.3888(7) -0.1223(5) -0.27591(17) 0.0793(14) Uani 1 1 d . .
F17 F 0.0746(9) -0.1544(5) -0.23538(17) 0.0832(14) Uani 1 1 d . .
F18 F 0.1319(11) 0.0880(5) -0.32822(19) 0.0962(17) Uani 1 1 d . .
F19 F -0.1810(8) 0.0527(6) -0.28800(19) 0.0960(18) Uani 1 1 d . .
F20 F 0.2230(9) -0.1632(6) -0.3670(2) 0.110(2) Uani 1 1 d . .
F21 F -0.0839(12) -0.2008(6) -0.3274(2) 0.110(2) Uani 1 1 d . .
F22 F -0.0622(17) 0.0490(7) -0.4156(2) 0.153(3) Uani 1 1 d . .
F23 F -0.3532(11) 0.0017(8) -0.3774(2) 0.142(3) Uani 1 1 d . .
F24 F 0.0428(15) -0.1969(11) -0.4607(3) 0.191(5) Uani 1 1 d . .
F25 F -0.2328(19) -0.2440(9) -0.4223(3) 0.182(4) Uani 1 1 d . .
F26 F -0.2787(13) -0.0908(7) -0.4760(2) 0.132(2) Uani 1 1 d . .

loop_
_atom_site_aniso_label
_atom_site_aniso_U_11
_atom_site_aniso_U_22
_atom_site_aniso_U_33
_atom_site_aniso_U_23
_atom_site_aniso_U_13
_atom_site_aniso_U_12
I1 0.0617(3) 0.0465(3) 0.0701(4) 0.0058(2) -0.0126(2) -0.0148(2)
S1 0.0531(9) 0.0430(10) 0.0595(10) 0.0054(8) -0.0134(7) -0.0181(8)
N2 0.057(3) 0.035(3) 0.047(3) 0.001(2) -0.010(2) -0.013(3)
N1 0.055(3) 0.046(4) 0.041(3) 0.005(2) -0.011(2) -0.019(3)
C1 0.054(4) 0.040(4) 0.042(3) 0.009(3) -0.022(3) -0.019(3)
C2 0.077(5) 0.034(4) 0.051(4) 0.007(3) -0.016(3) -0.017(4)
C3 0.072(4) 0.053(5) 0.046(4) 0.009(3) -0.006(3) -0.036(4)
C4 0.059(4) 0.048(5) 0.065(4) -0.003(4) -0.005(3) -0.016(3)
C5 0.077(6) 0.079(7) 0.123(8) 0.066(6) -0.015(5) -0.026(5)
C6 0.077(5) 0.085(7) 0.088(6) 0.025(5) -0.026(4) -0.027(5)
C7 0.081(6) 0.069(6) 0.066(5) 0.027(4) -0.041(4) -0.037(5)
C8 0.047(4) 0.052(5) 0.073(5) 0.015(4) -0.007(3) -0.015(3)
C9 0.050(4) 0.054(5) 0.053(4) 0.005(3) -0.008(3) -0.018(3)
C10 0.056(4) 0.048(5) 0.062(4) -0.003(4) 0.006(3) -0.016(3)
C11 0.086(6) 0.073(6) 0.060(5) 0.004(4) -0.015(4) -0.033(5)
C12 0.123(8) 0.078(7) 0.066(6) -0.025(5) -0.015(6) -0.021(6)
C13 0.051(4) 0.049(4) 0.062(4) -0.005(3) -0.018(3) -0.005(3)
C14 0.052(4) 0.051(5) 0.057(4) -0.008(3) -0.009(3) 0.000(3)
C15 0.050(4) 0.050(5) 0.047(4) -0.005(3) -0.001(3) -0.006(3)
C16 0.056(4) 0.050(5) 0.053(4) -0.002(3) 0.003(3) -0.015(3)
C17 0.052(4) 0.048(4) 0.051(4) -0.010(3) 0.003(3) -0.013(3)
C18 0.060(4) 0.053(5) 0.055(4) -0.005(4) 0.001(3) -0.023(4)
C19 0.096(6) 0.067(6) 0.058(5) 0.002(4) -0.018(4) -0.028(5)
C20 0.090(6) 0.089(7) 0.055(5) -0.013(5) -0.013(5) -0.019(5)
F1 0.094(4) 0.115(4) 0.075(3) -0.020(3) -0.014(3) -0.028(3)
F2 0.103(3) 0.064(3) 0.079(3) 0.027(2) -0.034(2) -0.046(3)
F3 0.093(3) 0.066(3) 0.082(3) 0.030(2) -0.027(2) -0.040(3)
F4 0.053(2) 0.089(4) 0.107(4) 0.011(3) -0.013(2) 0.001(2)
F5 0.056(2) 0.104(4) 0.066(3) -0.024(3) -0.014(2) 0.015(2)
F6 0.129(4) 0.065(3) 0.074(3) 0.031(2) -0.037(3) -0.056(3)
F7 0.158(5) 0.080(4) 0.082(3) 0.018(3) -0.031(3) -0.068(4)
F8 0.073(3) 0.124(5) 0.108(4) -0.041(4) -0.002(3) 0.017(3)
F9 0.081(4) 0.170(6) 0.097(4) -0.034(4) -0.033(3) 0.018(4)
F10 0.230(8) 0.098(5) 0.079(4) 0.035(3) -0.063(4) -0.087(5)
F11 0.283(10) 0.133(6) 0.105(5) -0.002(4) -0.056(5) -0.129(7)
F12 0.152(6) 0.237(10) 0.112(5) -0.098(6) -0.001(5) 0.017(6)
F13 0.195(7) 0.122(5) 0.075(4) -0.014(3) -0.060(4) -0.024(5)
F14 0.134(4) 0.060(3) 0.072(3) 0.011(2) -0.026(3) -0.053(3)
F15 0.064(2) 0.086(3) 0.061(3) -0.023(2) -0.0139(19) 0.013(2)
F16 0.066(3) 0.084(3) 0.075(3) -0.023(2) -0.016(2) 0.016(2)
F17 0.128(4) 0.071(3) 0.070(3) 0.020(2) -0.030(3) -0.059(3)
F18 0.164(5) 0.074(3) 0.076(3) 0.029(3) -0.042(3) -0.075(4)
F19 0.071(3) 0.122(5) 0.079(3) -0.039(3) -0.022(2) 0.022(3)
F20 0.076(3) 0.134(5) 0.103(4) -0.061(4) -0.015(3) 0.017(3)
F21 0.195(6) 0.092(4) 0.073(3) 0.014(3) -0.032(3) -0.093(4)
F22 0.298(10) 0.105(5) 0.095(4) 0.049(4) -0.095(5) -0.116(6)
F23 0.097(4) 0.201(8) 0.104(5) -0.049(5) -0.038(3) 0.032(4)
F24 0.152(7) 0.284(12) 0.108(6) -0.108(7) -0.017(5) 0.023(7)
F25 0.346(13) 0.154(7) 0.103(5) 0.011(5) -0.082(6) -0.166(9)
F26 0.181(6) 0.131(6) 0.087(4) -0.007(4) -0.072(4) -0.029(5)

loop_
_atom_type_symbol
_atom_type_description
_atom_type_scat_dispersion_real
_atom_type_scat_dispersion_imag
_atom_type_scat_source
C C 0.0033 0.0016 'International Tables Vol C Tables 4.2.6.8 and 6.1.1.4'
H H 0.0000 0.0000 'International Tables Vol C Tables 4.2.6.8 and 6.1.1.4'
F F 0.0171 0.0103 'International Tables Vol C Tables 4.2.6.8 and 6.1.1.4'
S S 0.1246 0.1234 'International Tables Vol C Tables 4.2.6.8 and 6.1.1.4'
I I -0.4742 1.8119 'International Tables Vol C Tables 4.2.6.8 and 6.1.1.4'
N N 0.0061 0.0033 'International Tables Vol C Tables 4.2.6.8 and 6.1.1.4'

loop_
_geom_angle_atom_site_label_1
_geom_angle_atom_site_label_2
_geom_angle_atom_site_label_3
_geom_angle
C1 S1 C5 100.8(3)
C2 N2 C1 108.3(6)
C2 N2 C13 125.4(6)
C1 N2 C13 126.3(6)
C1 N1 C3 107.5(5)
C1 N1 C4 125.1(5)
C3 N1 C4 127.1(6)
N1 C1 N2 107.6(5)
N1 C1 S1 126.2(5)
N2 C1 S1 126.1(5)
C3 C2 N2 108.1(6)
C3 C2 H2 125.9
N2 C2 H2 125.9
C2 C3 N1 108.4(6)
C2 C3 H3 125.8
N1 C3 H3 125.8
N1 C4 H4A 109.5
N1 C4 H4B 109.5
H4A C4 H4B 109.5
N1 C4 H4C 109.5
H4A C4 H4C 109.5
H4B C4 H4C 109.5
C6 C5 S1 117.3(7)
C6 C5 H5A 108.0
S1 C5 H5A 108.0
C6 C5 H5B 108.0
S1 C5 H5B 108.0
H5A C5 H5B 107.2
C5 C6 C7 115.5(8)
C5 C6 H6A 108.4
C7 C6 H6A 108.4
C5 C6 H6B 108.4
C7 C6 H6B 108.4
H6A C6 H6B 107.5
F1 C7 F2 106.8(7)
F1 C7 C6 105.6(7)
F2 C7 C6 110.7(6)
F1 C7 C8 107.8(5)
F2 C7 C8 106.1(6)
C6 C7 C8 119.3(7)
F4 C8 F3 107.1(6)
F4 C8 C9 109.8(6)
F3 C8 C9 107.8(5)
F4 C8 C7 108.7(6)
F3 C8 C7 105.6(6)
C9 C8 C7 117.4(6)
F5 C9 F6 109.4(6)
F5 C9 C8 108.1(5)
F6 C9 C8 107.9(5)
F5 C9 C10 107.5(5)
F6 C9 C10 107.9(6)
C8 C9 C10 116.0(6)
F8 C10 F7 107.0(7)
F8 C10 C11 108.8(6)
F7 C10 C11 107.5(6)
F8 C10 C9 109.0(6)
F7 C10 C9 108.4(6)
C11 C10 C9 115.9(6)
F10 C11 F9 106.8(8)
F10 C11 C10 109.9(7)
F9 C11 C10 109.3(6)
F10 C11 C12 107.3(8)
F9 C11 C12 106.2(7)
C10 C11 C12 116.9(8)
F12 C12 F13 107.2(9)
F12 C12 F11 108.0(10)
F13 C12 F11 106.6(9)
F12 C12 C11 112.3(9)
F13 C12 C11 111.9(9)
F11 C12 C11 110.6(9)
N2 C13 C14 112.6(5)
N2 C13 H13A 109.1
C14 C13 H13A 109.1
N2 C13 H13B 109.1
C14 C13 H13B 109.1
H13A C13 H13B 107.8
C15 C14 C13 113.0(6)
C15 C14 H14A 109.0
C13 C14 H14A 109.0
C15 C14 H14B 109.0
C13 C14 H14B 109.0
H14A C14 H14B 107.8
F15 C15 F14 105.6(6)
F15 C15 C14 110.9(5)
F14 C15 C14 110.4(6)
F15 C15 C16 107.7(5)
F14 C15 C16 108.3(5)
C14 C15 C16 113.5(6)
F17 C16 F16 107.4(6)
F17 C16 C15 107.8(6)
F16 C16 C15 107.4(5)
F17 C16 C17 109.0(5)
F16 C16 C17 108.1(5)
C15 C16 C17 116.8(6)
F19 C17 F18 108.8(6)
F19 C17 C18 108.6(5)
F18 C17 C18 107.3(6)
F19 C17 C16 107.5(5)
F18 C17 C16 108.3(5)
C18 C17 C16 116.1(6)
F20 C18 F21 107.3(7)
F20 C18 C19 109.0(6)
F21 C18 C19 107.3(6)
F20 C18 C17 108.9(6)
F21 C18 C17 108.2(6)
C19 C18 C17 115.7(7)
F22 C19 F23 104.3(9)
F22 C19 C18 111.1(7)
F23 C19 C18 109.3(7)
F22 C19 C20 107.8(8)
F23 C19 C20 105.6(7)
C18 C19 C20 117.7(8)
F24 C20 F25 105.2(11)
F24 C20 F26 106.7(9)
F25 C20 F26 109.2(9)
F24 C20 C19 111.2(8)
F25 C20 C19 111.1(8)
F26 C20 C19 113.1(9)

loop_
_geom_bond_atom_site_label_1
_geom_bond_atom_site_label_2
_geom_bond_distance
S1 C1 1.747(7)
S1 C5 1.835(9)
N2 C2 1.341(9)
N2 C1 1.352(8)
N2 C13 1.473(8)
N1 C1 1.336(8)
N1 C3 1.363(9)
N1 C4 1.471(9)
C2 C3 1.320(10)
C2 H2 0.9400
C3 H3 0.9400
C4 H4A 0.9700
C4 H4B 0.9700
C4 H4C 0.9700
C5 C6 1.432(11)
C5 H5A 0.9800
C5 H5B 0.9800
C6 C7 1.504(11)
C6 H6A 0.9800
C6 H6B 0.9800
C7 F1 1.367(10)
C7 F2 1.369(9)
C7 C8 1.556(11)
C8 F4 1.330(8)
C8 F3 1.356(8)
C8 C9 1.545(10)
C9 F5 1.320(8)
C9 F6 1.323(8)
C9 C10 1.554(10)
C10 F8 1.332(8)
C10 F7 1.336(9)
C10 C11 1.512(11)
C11 F10 1.307(10)
C11 F9 1.344(10)
C11 C12 1.532(11)
C12 F12 1.270(12)
C12 F13 1.291(12)
C12 F11 1.315(12)
C13 C14 1.536(9)
C13 H13A 0.9800
C13 H13B 0.9800
C14 C15 1.503(10)
C14 H14A 0.9800
C14 H14B 0.9800
C15 F15 1.353(7)
C15 F14 1.361(8)
C15 C16 1.542(9)
C16 F17 1.333(8)
C16 F16 1.352(8)
C16 C17 1.548(10)
C17 F19 1.328(8)
C17 F18 1.334(9)
C17 C18 1.542(9)
C18 F20 1.317(8)
C18 F21 1.336(9)
C18 C19 1.517(11)
C19 F22 1.278(10)
C19 F23 1.353(10)
C19 C20 1.536(11)
C20 F24 1.259(11)
C20 F25 1.264(11)
C20 F26 1.268(11)
